data_7100486
loop_
_publ_author_name
'Archan Dey'
'Gautam R. Desiraju'

_publ_section_title
;
Correlation between molecular
dipole moment and centrosymmetry
in some crystalline diphenyl ethers.
;
_journal_name_full 'Chemical Communications'
_journal_paper_doi 10.1039/b502516h
_journal_year 2005
_chemical_formula_moiety 'C12 H8 N2 O5'
_chemical_formula_sum 'C12 H8 N2 O5'
_chemical_formula_weight 260.20
_chemical_melting_point 418
_chemical_name_common '4,4'-Dinitrodiphenyl ether'
_space_group_IT_number 15
_symmetry_cell_setting monoclinic
_symmetry_space_group_name_Hall '-C 2yc'
_symmetry_space_group_name_H-M 'C 1 2/c 1'
_cell_angle_alpha 90.00
_cell_angle_beta 94.614(2)
_cell_angle_gamma 90.00
_cell_formula_units_Z 4
_cell_length_a 12.4081(17)
_cell_length_b 9.2706(17)
_cell_length_c 9.8031(13)
_cell_measurement_temperature 100(2)
_cell_volume 1124.0(3)
_diffrn_ambient_temperature 100(2)
_exptl_crystal_density_diffrn 1.538
_cod_depositor_comments
;
The following automatic conversions were performed:
'_symmetry_cell_setting' value 'Monoclinic' changed to 'monoclinic'
according to '/home/saulius/struct/CIF-dictionaries/cif_core.dic'
dictionary named 'cif_core.dic' version 2.4.1 from 2010-06-29.

Automatic conversion script
Id: cif_fix_enum 1527 2010-12-29 10:47:43Z saulius 
;
_cod_original_sg_symbol_H-M 'C 2/c'
_cod_database_code 7100486

loop_
_symmetry_equiv_pos_as_xyz
'x, y, z'
'-x, y, -z+1/2'
'x+1/2, y+1/2, z'
'-x+1/2, y+1/2, -z+1/2'
'-x, -y, -z'
'x, -y, z-1/2'
'-x+1/2, -y+1/2, -z'
'x+1/2, -y+1/2, z-1/2'

loop_
_atom_site_label
_atom_site_type_symbol
_atom_site_fract_x
_atom_site_fract_y
_atom_site_fract_z
_atom_site_U_iso_or_equiv
_atom_site_adp_type
_atom_site_occupancy
_atom_site_symmetry_multiplicity
_atom_site_calc_flag
_atom_site_refinement_flags
_atom_site_disorder_assembly
_atom_site_disorder_group
O1 O 0.5000 0.04339(12) 0.7500 0.0273(3) Uani 1 2 d S . .
C3 C 0.37220(10) 0.05813(13) 0.55928(13) 0.0252(3) Uani 1 1 d . . .
H3 H 0.3397 -0.0275 0.5899 0.030 Uiso 1 1 calc R . .
N1 N 0.33832(8) 0.32211(11) 0.27357(10) 0.0255(3) Uani 1 1 d . . .
O2 O 0.36978(7) 0.44551(10) 0.25321(9) 0.0320(3) Uani 1 1 d . . .
C2 C 0.33241(9) 0.12292(13) 0.43874(13) 0.0248(3) Uani 1 1 d . . .
H2 H 0.2729 0.0825 0.3848 0.030 Uiso 1 1 calc R . .
C1 C 0.38157(9) 0.24868(12) 0.39845(11) 0.0221(3) Uani 1 1 d . . .
C6 C 0.46994(9) 0.30854(12) 0.47263(12) 0.0228(3) Uani 1 1 d . . .
H6 H 0.5027 0.3937 0.4414 0.027 Uiso 1 1 calc R . .
C4 C 0.45981(10) 0.11856(12) 0.63537(12) 0.0225(3) Uani 1 1 d . . .
C5 C 0.51000(10) 0.24308(12) 0.59261(12) 0.0235(3) Uani 1 1 d . . .
H5 H 0.5707 0.2823 0.6451 0.028 Uiso 1 1 calc R . .
O3 O 0.27285(7) 0.25818(10) 0.19490(9) 0.0356(3) Uani 1 1 d . . .

loop_
_atom_site_aniso_label
_atom_site_aniso_U_11
_atom_site_aniso_U_22
_atom_site_aniso_U_33
_atom_site_aniso_U_23
_atom_site_aniso_U_13
_atom_site_aniso_U_12
O1 0.0370(7) 0.0203(6) 0.0246(7) 0.000 0.0022(5) 0.000
C3 0.0265(6) 0.0202(6) 0.0299(7) -0.0053(5) 0.0092(5) -0.0028(4)
N1 0.0219(5) 0.0303(6) 0.0244(5) -0.0058(4) 0.0016(4) 0.0051(4)
O2 0.0340(5) 0.0283(5) 0.0329(5) 0.0027(4) -0.0020(4) 0.0041(4)
C2 0.0198(6) 0.0268(6) 0.0281(6) -0.0096(5) 0.0027(5) -0.0016(4)
C1 0.0206(6) 0.0243(6) 0.0216(6) -0.0056(5) 0.0026(5) 0.0041(4)
C6 0.0240(6) 0.0202(6) 0.0247(6) -0.0027(4) 0.0041(5) -0.0009(4)
C4 0.0248(6) 0.0212(6) 0.0220(6) -0.0024(4) 0.0052(5) 0.0029(4)
C5 0.0217(6) 0.0239(6) 0.0248(6) -0.0039(5) 0.0005(5) -0.0030(4)
O3 0.0312(5) 0.0440(6) 0.0297(5) -0.0093(4) -0.0085(4) 0.0011(4)

loop_
_geom_bond_atom_site_label_1
_geom_bond_atom_site_label_2
_geom_bond_distance
_geom_bond_site_symmetry_2
_geom_bond_publ_flag
O1 C4 1.3809(13) . ?
O1 C4 1.3809(13) 2_656 ?
C3 C2 1.3810(18) . ?
C3 C4 1.3862(17) . ?
C3 H3 0.9500 . ?
N1 O3 1.2269(13) . ?
N1 O2 1.2302(14) . ?
N1 C1 1.4644(15) . ?
C2 C1 1.3878(17) . ?
C2 H2 0.9500 . ?
C1 C6 1.3823(16) . ?
C6 C5 1.3801(17) . ?
C6 H6 0.9500 . ?
C4 C5 1.3922(17) . ?
C5 H5 0.9500 . ?
